data_7116482
loop_
_publ_author_name
'Kreye, Markus'
'Freytag, Matthias'
'Jones, Peter G.'
'Williard, Paul G.'
'Bernskoetter, Wesley H.'
'Walter, Marc D.'

_publ_section_title
;
 Homolytic H2 cleavage by a mercury-bridged Ni(i) pincer complex
 [{(PNP)Ni}2{\m-Hg}].
;
_journal_issue 14
_journal_name_full 'Chemical communications (Cambridge, England)'
_journal_page_first 2946
_journal_paper_doi 10.1039/c4cc09743b
_journal_volume 51
_journal_year 2015
_chemical_formula_sum 'C36 H68 Li2 N2 P4'
_chemical_formula_weight 666.68
_chemical_name_systematic
; 
 ? 
;
_space_group_IT_number 19
_symmetry_cell_setting orthorhombic
_symmetry_space_group_name_Hall 'P 2ac 2ab'
_symmetry_space_group_name_H-M 'P 21 21 21'
_atom_sites_solution_hydrogens geom
_atom_sites_solution_primary direct
_atom_sites_solution_secondary difmap
_audit_creation_method SHELXL-97
_audit_update_record
;
2014-12-02 deposited with the CCDC.
2015-01-08 downloaded from the CCDC.
;
_cell_angle_alpha 90.00
_cell_angle_beta 90.00
_cell_angle_gamma 90.00
_cell_formula_units_Z 4
_cell_length_a 24.1538(5)
_cell_length_b 13.7672(3)
_cell_length_c 12.0771(3)
_cell_measurement_reflns_used 25760
_cell_measurement_temperature 100(2)
_cell_measurement_theta_max 30.5140
_cell_measurement_theta_min 2.7920
_cell_volume 4016.00(16)
_computing_cell_refinement
; 
CrysAlisPro, Agilent Technologies, 
Version 1.171.36.28 (release 01-02-2013 CrysAlis171 .NET) 
(compiled Feb  1 2013,16:14:44)  
;
_computing_data_collection
; 
CrysAlisPro, Agilent Technologies, 
Version 1.171.36.28 (release 01-02-2013 CrysAlis171 .NET) 
(compiled Feb  1 2013,16:14:44)  
;
_computing_data_reduction
; 
CrysAlisPro, Agilent Technologies, 
Version 1.171.36.28 (release 01-02-2013 CrysAlis171 .NET) 
(compiled Feb  1 2013,16:14:44)  
;
_computing_molecular_graphics 'Bruker XP'
_computing_publication_material SHELXL-97
_computing_structure_refinement 'SHELXL-97 (Sheldrick, 1997)'
_computing_structure_solution 'SHELXS-97 (Sheldrick, 1990)'
_diffrn_ambient_temperature 100(2)
_diffrn_detector_area_resol_mean 16.1419
_diffrn_measured_fraction_theta_full 0.996
_diffrn_measured_fraction_theta_max 0.963
_diffrn_measurement_device_type 'Oxford Diffraction Xcalibur, Eos'
_diffrn_measurement_method '\w scans'
_diffrn_radiation_monochromator graphite
_diffrn_radiation_source 'Enhance (Mo) X-ray Source'
_diffrn_radiation_type 'Mo K\a'
_diffrn_radiation_wavelength 0.71073
_diffrn_reflns_av_R_equivalents 0.0475
_diffrn_reflns_av_sigmaI/netI 0.0337
_diffrn_reflns_limit_h_max 34
_diffrn_reflns_limit_h_min -34
_diffrn_reflns_limit_k_max 19
_diffrn_reflns_limit_k_min -19
_diffrn_reflns_limit_l_max 17
_diffrn_reflns_limit_l_min -16
_diffrn_reflns_number 103142
_diffrn_reflns_theta_full 30.00
_diffrn_reflns_theta_max 30.89
_diffrn_reflns_theta_min 2.24
_exptl_absorpt_coefficient_mu 0.213
_exptl_absorpt_correction_T_max 1.00000
_exptl_absorpt_correction_T_min 0.96407
_exptl_absorpt_correction_type multi-scan
_exptl_absorpt_process_details
; 
CrysAlisPro, Agilent Technologies, 
Version 1.171.36.28 (release 01-02-2013 CrysAlis171 .NET) 
(compiled Feb  1 2013,16:14:44)  
;
_exptl_crystal_colour colourless
_exptl_crystal_density_diffrn 1.103
_exptl_crystal_density_method 'not measured'
_exptl_crystal_description trapezoid
_exptl_crystal_F_000 1456
_exptl_crystal_size_max 0.40
_exptl_crystal_size_mid 0.35
_exptl_crystal_size_min 0.25
_refine_diff_density_max 0.351
_refine_diff_density_min -0.218
_refine_diff_density_rms 0.051
_refine_ls_abs_structure_details 'Flack H D (1983), Acta Cryst. A39, 876-881'
_refine_ls_abs_structure_Flack -0.01(5)
_refine_ls_extinction_method none
_refine_ls_goodness_of_fit_ref 1.062
_refine_ls_hydrogen_treatment constr
_refine_ls_matrix_type full
_refine_ls_number_parameters 426
_refine_ls_number_reflns 11890
_refine_ls_number_restraints 18
_refine_ls_restrained_S_all 1.062
_refine_ls_R_factor_all 0.0448
_refine_ls_R_factor_gt 0.0355
_refine_ls_shift/su_max 0.003
_refine_ls_shift/su_mean 0.000
_refine_ls_structure_factor_coef Fsqd
_refine_ls_weighting_details 'calc w=1/[\s^2^(Fo^2^)+(0.0371P)^2^+1.0398P] where P=(Fo^2^+2Fc^2^)/3'
_refine_ls_weighting_scheme calc
_refine_ls_wR_factor_gt 0.0784
_refine_ls_wR_factor_ref 0.0821
_reflns_number_gt 10639
_reflns_number_total 11890
_reflns_threshold_expression >2sigma(I)
_cod_data_source_file c4cc09743b3.cif
_cod_data_source_block mk90
_cod_database_code 7116482

loop_
_symmetry_equiv_pos_as_xyz
'x, y, z'
'-x+1/2, -y, z+1/2'
'-x, y+1/2, -z+1/2'
'x+1/2, -y+1/2, -z'

loop_
_atom_site_label
_atom_site_type_symbol
_atom_site_fract_x
_atom_site_fract_y
_atom_site_fract_z
_atom_site_U_iso_or_equiv
_atom_site_adp_type
_atom_site_occupancy
_atom_site_symmetry_multiplicity
_atom_site_calc_flag
_atom_site_refinement_flags
_atom_site_disorder_assembly
_atom_site_disorder_group
Li1 Li 0.67838(11) 0.25547(19) 0.5415(2) 0.0188(5) Uani 1 1 d . A .
Li2 Li 0.57768(10) 0.26165(19) 0.5826(2) 0.0195(5) Uani 1 1 d . . .
N1 N 0.62946(5) 0.13783(9) 0.58178(10) 0.0143(2) Uani 1 1 d . . .
N2 N 0.62641(5) 0.37367(9) 0.52611(10) 0.0151(2) Uani 1 1 d . . .
P1 P 0.715987(15) 0.15439(3) 0.38247(3) 0.01417(7) Uani 1 1 d . . .
P2 P 0.540135(16) 0.20873(3) 0.76991(3) 0.01882(8) Uani 1 1 d . . .
P4 P 0.514563(15) 0.28680(3) 0.42099(3) 0.01643(8) Uani 1 1 d . . .
C1 C 0.63675(6) 0.06250(10) 0.50660(13) 0.0158(3) Uani 1 1 d . . .
C2 C 0.63401(6) -0.02659(11) 0.55855(14) 0.0197(3) Uani 1 1 d . . .
H2 H 0.6378 -0.0885 0.5247 0.024 Uiso 1 1 calc R . .
C3 C 0.62454(6) -0.00774(11) 0.67197(14) 0.0204(3) Uani 1 1 d . . .
H3 H 0.6205 -0.0545 0.7292 0.025 Uiso 1 1 calc R . .
C4 C 0.62234(6) 0.09192(11) 0.68336(13) 0.0164(3) Uani 1 1 d . . .
C5 C 0.65159(6) 0.08150(11) 0.38779(13) 0.0164(3) Uani 1 1 d . . .
H5A H 0.6211 0.1171 0.3509 0.020 Uiso 1 1 calc R . .
H5B H 0.6571 0.0192 0.3485 0.020 Uiso 1 1 calc R . .
C6 C 0.73471(6) 0.16003(11) 0.23356(12) 0.0189(3) Uani 1 1 d . . .
H6 H 0.7464 0.0937 0.2092 0.023 Uiso 1 1 calc R . .
C7 C 0.78354(7) 0.22930(12) 0.21762(14) 0.0258(3) Uani 1 1 d . . .
H7A H 0.7954 0.2279 0.1400 0.039 Uiso 1 1 calc R . .
H7B H 0.8143 0.2090 0.2651 0.039 Uiso 1 1 calc R . .
H7C H 0.7722 0.2954 0.2375 0.039 Uiso 1 1 calc R . .
C8 C 0.68534(7) 0.19173(13) 0.16251(14) 0.0250(3) Uani 1 1 d . . .
H8A H 0.6721 0.2553 0.1877 0.037 Uiso 1 1 calc R . .
H8B H 0.6555 0.1439 0.1695 0.037 Uiso 1 1 calc R . .
H8C H 0.6968 0.1962 0.0848 0.037 Uiso 1 1 calc R . .
C9 C 0.76976(6) 0.07096(11) 0.43763(13) 0.0183(3) Uani 1 1 d . . .
H9 H 0.8060 0.0951 0.4087 0.022 Uiso 1 1 calc R . .
C10 C 0.77286(6) 0.07910(12) 0.56419(13) 0.0214(3) Uani 1 1 d . . .
H10A H 0.7379 0.0569 0.5966 0.032 Uiso 1 1 calc R . .
H10B H 0.7794 0.1469 0.5850 0.032 Uiso 1 1 calc R . .
H10C H 0.8033 0.0387 0.5917 0.032 Uiso 1 1 calc R . .
C11 C 0.76504(7) -0.03504(11) 0.40114(14) 0.0233(3) Uani 1 1 d . . .
H11A H 0.7975 -0.0712 0.4272 0.035 Uiso 1 1 calc R . .
H11B H 0.7632 -0.0382 0.3202 0.035 Uiso 1 1 calc R . .
H11C H 0.7314 -0.0637 0.4327 0.035 Uiso 1 1 calc R . .
C12 C 0.60826(6) 0.14817(12) 0.78554(12) 0.0190(3) Uani 1 1 d . . .
H12A H 0.6372 0.1976 0.7994 0.023 Uiso 1 1 calc R . .
H12B H 0.6072 0.1038 0.8500 0.023 Uiso 1 1 calc R . .
C13 C 0.52677(7) 0.25168(13) 0.91302(14) 0.0260(3) Uani 1 1 d . . .
H13 H 0.5314 0.1955 0.9647 0.031 Uiso 1 1 calc R . .
C14 C 0.56905(10) 0.32928(18) 0.94381(18) 0.0465(5) Uani 1 1 d . . .
H14A H 0.5657 0.3844 0.8928 0.070 Uiso 1 1 calc R . .
H14B H 0.6064 0.3020 0.9387 0.070 Uiso 1 1 calc R . .
H14C H 0.5622 0.3514 1.0197 0.070 Uiso 1 1 calc R . .
C15 C 0.46817(8) 0.2907(2) 0.92551(18) 0.0473(6) Uani 1 1 d . . .
H15A H 0.4632 0.3162 1.0006 0.071 Uiso 1 1 calc R . .
H15B H 0.4416 0.2383 0.9123 0.071 Uiso 1 1 calc R . .
H15C H 0.4621 0.3429 0.8717 0.071 Uiso 1 1 calc R . .
C16 C 0.49448(7) 0.10213(13) 0.74597(15) 0.0246(3) Uani 1 1 d . . .
H16 H 0.5115 0.0664 0.6824 0.030 Uiso 1 1 calc R . .
C17 C 0.43664(7) 0.13048(15) 0.70672(17) 0.0341(4) Uani 1 1 d . . .
H17A H 0.4177 0.0731 0.6773 0.051 Uiso 1 1 calc R . .
H17B H 0.4396 0.1799 0.6486 0.051 Uiso 1 1 calc R . .
H17C H 0.4155 0.1567 0.7691 0.051 Uiso 1 1 calc R . .
C18 C 0.49197(7) 0.02855(14) 0.84032(18) 0.0344(4) Uani 1 1 d . . .
H18A H 0.4731 0.0576 0.9040 0.052 Uiso 1 1 calc R . .
H18B H 0.5297 0.0099 0.8616 0.052 Uiso 1 1 calc R . .
H18C H 0.4716 -0.0291 0.8159 0.052 Uiso 1 1 calc R . .
C19 C 0.64814(6) 0.45481(10) 0.57829(13) 0.0159(3) Uani 1 1 d . . .
C20 C 0.63982(6) 0.53742(11) 0.51628(13) 0.0185(3) Uani 1 1 d . . .
H20 H 0.6514 0.6015 0.5343 0.022 Uiso 1 1 calc R . .
C21 C 0.61061(6) 0.50796(11) 0.42015(14) 0.0187(3) Uani 1 1 d . . .
H21 H 0.5983 0.5486 0.3616 0.022 Uiso 1 1 calc R . .
C22 C 0.60361(6) 0.40874(11) 0.42816(13) 0.0157(3) Uani 1 1 d . . .
C23 C 0.67933(6) 0.44511(11) 0.68541(13) 0.0186(3) Uani 1 1 d . A .
H23A H 0.6548 0.4181 0.7434 0.022 Uiso 1 1 calc R . .
H23B H 0.6925 0.5096 0.7102 0.022 Uiso 1 1 calc R . .
C27 C 0.77423(6) 0.35514(12) 0.79913(13) 0.0197(3) Uani 1 1 d . A .
H27 H 0.7874 0.4215 0.8204 0.024 Uiso 1 1 calc R . .
C28 C 0.82439(7) 0.28791(15) 0.79022(17) 0.0338(4) Uani 1 1 d . . .
H28A H 0.8430 0.2841 0.8622 0.051 Uiso 1 1 calc R . .
H28B H 0.8502 0.3136 0.7349 0.051 Uiso 1 1 calc R . .
H28C H 0.8122 0.2229 0.7678 0.051 Uiso 1 1 calc R . .
C29 C 0.73513(7) 0.31831(14) 0.88843(14) 0.0292(4) Uani 1 1 d . . .
H29A H 0.7212 0.2539 0.8678 0.044 Uiso 1 1 calc R . .
H29B H 0.7039 0.3634 0.8961 0.044 Uiso 1 1 calc R . .
H29C H 0.7550 0.3139 0.9590 0.044 Uiso 1 1 calc R . .
C30 C 0.57475(6) 0.34160(11) 0.34894(12) 0.0180(3) Uani 1 1 d . . .
H30A H 0.6005 0.2900 0.3242 0.022 Uiso 1 1 calc R . .
H30B H 0.5621 0.3782 0.2830 0.022 Uiso 1 1 calc R . .
C31 C 0.48326(7) 0.19325(12) 0.32836(14) 0.0231(3) Uani 1 1 d . . .
H31 H 0.4433 0.2107 0.3191 0.028 Uiso 1 1 calc R . .
C32 C 0.50828(8) 0.18753(14) 0.21280(15) 0.0333(4) Uani 1 1 d . . .
H32A H 0.5476 0.1708 0.2184 0.050 Uiso 1 1 calc R . .
H32B H 0.5044 0.2505 0.1758 0.050 Uiso 1 1 calc R . .
H32C H 0.4890 0.1376 0.1698 0.050 Uiso 1 1 calc R . .
C33 C 0.48503(8) 0.09414(12) 0.38634(17) 0.0319(4) Uani 1 1 d . . .
H33A H 0.4663 0.0457 0.3403 0.048 Uiso 1 1 calc R . .
H33B H 0.4663 0.0988 0.4581 0.048 Uiso 1 1 calc R . .
H33C H 0.5236 0.0747 0.3977 0.048 Uiso 1 1 calc R . .
C34 C 0.46454(6) 0.38822(11) 0.41820(15) 0.0221(3) Uani 1 1 d . . .
H34 H 0.4846 0.4468 0.4461 0.027 Uiso 1 1 calc R . .
C35 C 0.44171(8) 0.41480(14) 0.30433(17) 0.0332(4) Uani 1 1 d . . .
H35A H 0.4183 0.3619 0.2770 0.050 Uiso 1 1 calc R . .
H35B H 0.4725 0.4252 0.2528 0.050 Uiso 1 1 calc R . .
H35C H 0.4197 0.4744 0.3100 0.050 Uiso 1 1 calc R . .
C36 C 0.41726(7) 0.36907(14) 0.49924(17) 0.0313(4) Uani 1 1 d . . .
H36A H 0.3938 0.4270 0.5046 0.047 Uiso 1 1 calc R . .
H36B H 0.4325 0.3537 0.5724 0.047 Uiso 1 1 calc R . .
H36C H 0.3951 0.3142 0.4728 0.047 Uiso 1 1 calc R . .
P3 P 0.739119(15) 0.36297(3) 0.66293(3) 0.01646(8) Uani 1 1 d D . .
C24 C 0.78213(11) 0.4458(2) 0.5741(2) 0.0191(5) Uani 0.744(5) 1 d PDU A 1
H24 H 0.7557 0.4794 0.5231 0.023 Uiso 0.744(5) 1 calc PR A 1
C25 C 0.82170(10) 0.3885(2) 0.5004(2) 0.0327(7) Uani 0.744(5) 1 d PD A 1
H25A H 0.8380 0.4321 0.4452 0.049 Uiso 0.744(5) 1 calc PR A 1
H25B H 0.8014 0.3365 0.4629 0.049 Uiso 0.744(5) 1 calc PR A 1
H25C H 0.8512 0.3603 0.5460 0.049 Uiso 0.744(5) 1 calc PR A 1
C26 C 0.8127(3) 0.5258(3) 0.6367(4) 0.0238(9) Uani 0.744(5) 1 d PDU A 1
H26A H 0.8425 0.4970 0.6811 0.036 Uiso 0.744(5) 1 calc PR A 1
H26B H 0.7868 0.5598 0.6856 0.036 Uiso 0.744(5) 1 calc PR A 1
H26C H 0.8286 0.5720 0.5837 0.036 Uiso 0.744(5) 1 calc PR A 1
C24' C 0.7956(3) 0.4233(6) 0.5867(6) 0.0177(19) Uiso 0.256(5) 1 d PDU A 2
H24' H 0.8307 0.3868 0.6001 0.021 Uiso 0.256(5) 1 calc PR A 2
C25' C 0.7826(3) 0.4197(5) 0.4657(5) 0.0229(16) Uiso 0.256(5) 1 d PD A 2
H25D H 0.7793 0.3518 0.4421 0.034 Uiso 0.256(5) 1 calc PR A 2
H25E H 0.8124 0.4513 0.4240 0.034 Uiso 0.256(5) 1 calc PR A 2
H25F H 0.7476 0.4536 0.4517 0.034 Uiso 0.256(5) 1 calc PR A 2
C26' C 0.8036(8) 0.5297(11) 0.6262(17) 0.033(5) Uiso 0.256(5) 1 d PDU A 2
H26D H 0.8124 0.5302 0.7054 0.049 Uiso 0.256(5) 1 calc PR A 2
H26E H 0.7694 0.5664 0.6134 0.049 Uiso 0.256(5) 1 calc PR A 2
H26F H 0.8340 0.5597 0.5848 0.049 Uiso 0.256(5) 1 calc PR A 2

loop_
_atom_site_aniso_label
_atom_site_aniso_U_11
_atom_site_aniso_U_22
_atom_site_aniso_U_33
_atom_site_aniso_U_23
_atom_site_aniso_U_13
_atom_site_aniso_U_12
Li1 0.0164(12) 0.0195(12) 0.0206(13) -0.0030(10) 0.0001(10) -0.0018(10)
Li2 0.0168(11) 0.0221(13) 0.0196(13) 0.0042(10) 0.0012(10) -0.0013(9)
N1 0.0125(5) 0.0144(5) 0.0161(6) 0.0010(5) 0.0000(4) -0.0003(4)
N2 0.0153(5) 0.0156(6) 0.0145(6) 0.0006(5) 0.0000(4) -0.0005(5)
P1 0.01506(15) 0.01439(16) 0.01305(16) -0.00042(13) 0.00151(13) -0.00035(13)
P2 0.01633(17) 0.02346(19) 0.01667(18) 0.00453(16) 0.00326(14) 0.00336(15)
P4 0.01422(16) 0.01836(17) 0.01672(18) 0.00197(15) -0.00190(14) -0.00044(14)
C1 0.0117(6) 0.0172(7) 0.0187(7) 0.0005(6) 0.0018(5) -0.0017(5)
C2 0.0186(7) 0.0150(7) 0.0255(8) 0.0004(6) 0.0026(6) -0.0017(5)
C3 0.0176(7) 0.0184(7) 0.0254(8) 0.0057(6) 0.0035(6) -0.0010(6)
C4 0.0106(6) 0.0209(7) 0.0176(7) 0.0032(6) 0.0016(5) -0.0002(5)
C5 0.0149(6) 0.0171(6) 0.0173(7) -0.0019(6) 0.0001(5) -0.0020(5)
C6 0.0239(7) 0.0184(7) 0.0144(6) 0.0007(5) 0.0043(6) 0.0014(6)
C7 0.0245(8) 0.0272(8) 0.0258(8) 0.0069(7) 0.0061(7) -0.0011(6)
C8 0.0284(8) 0.0301(9) 0.0165(7) 0.0040(6) 0.0006(6) -0.0003(7)
C9 0.0152(6) 0.0204(7) 0.0194(7) 0.0028(6) 0.0023(5) 0.0008(5)
C10 0.0208(7) 0.0246(7) 0.0189(7) 0.0029(6) -0.0028(6) 0.0004(6)
C11 0.0250(7) 0.0204(7) 0.0246(8) 0.0017(6) 0.0037(6) 0.0072(6)
C12 0.0158(6) 0.0247(7) 0.0167(7) 0.0024(6) 0.0013(5) 0.0024(6)
C13 0.0251(8) 0.0349(9) 0.0179(8) 0.0008(7) 0.0058(6) 0.0092(6)
C14 0.0516(13) 0.0561(14) 0.0318(11) -0.0166(10) 0.0100(9) -0.0064(11)
C15 0.0360(10) 0.0744(16) 0.0313(10) -0.0063(11) 0.0051(8) 0.0273(11)
C16 0.0163(7) 0.0290(8) 0.0285(9) 0.0088(7) 0.0016(6) -0.0011(6)
C17 0.0204(8) 0.0459(11) 0.0360(10) 0.0099(9) -0.0034(7) -0.0002(8)
C18 0.0218(8) 0.0389(10) 0.0424(11) 0.0191(9) 0.0037(8) -0.0030(7)
C19 0.0145(6) 0.0163(6) 0.0168(7) -0.0022(6) 0.0026(5) -0.0002(5)
C20 0.0174(7) 0.0149(6) 0.0233(8) 0.0007(6) 0.0022(6) -0.0007(5)
C21 0.0160(6) 0.0191(7) 0.0209(7) 0.0048(6) 0.0017(6) 0.0001(5)
C22 0.0132(6) 0.0193(7) 0.0146(7) 0.0015(6) 0.0013(5) 0.0007(5)
C23 0.0187(7) 0.0182(7) 0.0188(7) -0.0032(6) 0.0004(6) 0.0013(5)
C27 0.0175(7) 0.0220(7) 0.0197(7) -0.0035(6) -0.0034(5) -0.0013(6)
C28 0.0248(8) 0.0377(10) 0.0390(10) -0.0124(9) -0.0111(7) 0.0082(8)
C29 0.0269(8) 0.0386(9) 0.0223(8) 0.0097(7) -0.0058(7) -0.0058(7)
C30 0.0161(6) 0.0218(7) 0.0162(7) 0.0006(6) 0.0008(5) -0.0018(5)
C31 0.0215(7) 0.0228(8) 0.0249(8) -0.0023(6) -0.0032(6) -0.0028(6)
C32 0.0420(10) 0.0367(10) 0.0213(9) -0.0052(7) -0.0031(7) -0.0128(8)
C33 0.0367(10) 0.0220(8) 0.0369(10) -0.0023(7) 0.0042(8) -0.0063(7)
C34 0.0174(7) 0.0199(7) 0.0289(8) 0.0002(6) -0.0006(6) 0.0002(5)
C35 0.0289(9) 0.0307(9) 0.0401(11) 0.0118(8) -0.0094(8) 0.0018(7)
C36 0.0195(8) 0.0308(9) 0.0437(11) -0.0033(8) 0.0058(7) 0.0009(7)
P3 0.01522(16) 0.01811(18) 0.01604(17) -0.00339(14) 0.00006(13) -0.00224(14)
C24 0.0133(10) 0.0231(12) 0.0209(11) 0.0027(9) 0.0020(9) 0.0006(9)
C25 0.0263(12) 0.0420(15) 0.0297(14) -0.0046(11) 0.0094(10) -0.0022(10)
C26 0.026(2) 0.0198(14) 0.0252(19) 0.0027(10) 0.0022(16) -0.0086(12)

loop_
_atom_type_symbol
_atom_type_description
_atom_type_scat_dispersion_real
_atom_type_scat_dispersion_imag
_atom_type_scat_source
C C 0.0033 0.0016 'International Tables Vol C Tables 4.2.6.8 and 6.1.1.4'
H H 0.0000 0.0000 'International Tables Vol C Tables 4.2.6.8 and 6.1.1.4'
Li Li -0.0003 0.0001 'International Tables Vol C Tables 4.2.6.8 and 6.1.1.4'
N N 0.0061 0.0033 'International Tables Vol C Tables 4.2.6.8 and 6.1.1.4'
P P 0.1023 0.0942 'International Tables Vol C Tables 4.2.6.8 and 6.1.1.4'

loop_
_geom_angle_atom_site_label_1
_geom_angle_atom_site_label_2
_geom_angle_atom_site_label_3
_geom_angle
N1 Li1 N2 106.98(12)
N1 Li1 Li2 54.48(9)
N2 Li1 Li2 52.79(9)
N1 Li1 P1 87.30(10)
N2 Li1 P1 125.55(13)
Li2 Li1 P1 121.34(12)
N1 Li1 P3 130.56(13)
N2 Li1 P3 86.80(10)
Li2 Li1 P3 115.40(12)
P1 Li1 P3 123.19(10)
N2 Li2 N1 105.34(12)
N2 Li2 Li1 53.06(9)
N1 Li2 Li1 52.57(9)
N2 Li2 P4 89.21(10)
N1 Li2 P4 117.94(12)
Li1 Li2 P4 116.47(12)
N2 Li2 P2 135.55(13)
N1 Li2 P2 89.09(10)
Li1 Li2 P2 121.13(12)
P4 Li2 P2 121.09(10)
C1 N1 C4 104.65(12)
C1 N1 Li1 111.07(12)
C4 N1 Li1 129.46(12)
C1 N1 Li2 132.82(12)
C4 N1 Li2 106.80(11)
Li1 N1 Li2 72.96(11)
C19 N2 C22 104.88(12)
C19 N2 Li2 132.10(13)
C22 N2 Li2 108.41(12)
C19 N2 Li1 111.36(12)
C22 N2 Li1 126.24(12)
Li2 N2 Li1 74.15(11)
C5 P1 C6 105.12(7)
C5 P1 C9 103.87(7)
C6 P1 C9 101.71(7)
C5 P1 Li1 88.30(8)
C6 P1 Li1 142.85(8)
C9 P1 Li1 108.52(8)
C12 P2 C13 101.70(7)
C12 P2 C16 100.80(8)
C13 P2 C16 107.06(8)
C12 P2 Li2 84.43(8)
C13 P2 Li2 143.06(9)
C16 P2 Li2 107.42(8)
C34 P4 C30 101.35(7)
C34 P4 C31 104.23(7)
C30 P4 C31 108.49(7)
C34 P4 Li2 121.18(8)
C30 P4 Li2 86.83(8)
C31 P4 Li2 128.27(8)
C2 C1 N1 111.12(14)
C2 C1 C5 126.94(14)
N1 C1 C5 121.63(13)
C1 C2 C3 106.59(14)
C4 C3 C2 106.59(14)
C3 C4 N1 111.04(14)
C3 C4 C12 127.27(14)
N1 C4 C12 121.37(13)
C1 C5 P1 109.14(10)
C7 C6 C8 110.62(13)
C7 C6 P1 109.64(11)
C8 C6 P1 111.40(11)
C11 C9 C10 111.13(13)
C11 C9 P1 115.78(11)
C10 C9 P1 110.26(11)
C4 C12 P2 110.51(10)
C15 C13 C14 110.58(18)
C15 C13 P2 111.52(13)
C14 C13 P2 109.52(13)
C18 C16 C17 111.43(14)
C18 C16 P2 115.57(13)
C17 C16 P2 112.93(13)
C20 C19 N2 111.30(14)
C20 C19 C23 127.95(14)
N2 C19 C23 120.63(13)
C19 C20 C21 106.37(13)
C22 C21 C20 106.66(14)
C21 C22 N2 110.77(13)
C21 C22 C30 128.42(14)
N2 C22 C30 120.78(13)
C19 C23 P3 108.58(10)
C29 C27 C28 109.90(15)
C29 C27 P3 111.38(10)
C28 C27 P3 109.60(11)
C22 C30 P4 108.38(10)
C32 C31 C33 111.17(15)
C32 C31 P4 115.11(12)
C33 C31 P4 109.20(12)
C35 C34 C36 110.41(14)
C35 C34 P4 115.73(13)
C36 C34 P4 110.31(12)
C24' P3 C27 97.5(2)
C24' P3 C23 112.0(3)
C27 P3 C23 105.18(7)
C24' P3 C24 14.6(2)
C27 P3 C24 106.80(10)
C23 P3 C24 98.30(11)
C24' P3 Li1 113.6(2)
C27 P3 Li1 137.75(8)
C23 P3 Li1 89.43(8)
C24 P3 Li1 110.01(10)
C25 C24 C26 111.0(3)
C25 C24 P3 111.49(19)
C26 C24 P3 115.0(2)
C25' C24' C26' 111.0(10)
C25' C24' P3 108.5(5)
C26' C24' P3 111.3(9)

loop_
_geom_bond_atom_site_label_1
_geom_bond_atom_site_label_2
_geom_bond_distance
Li1 N1 2.063(3)
Li1 N2 2.064(3)
Li1 Li2 2.484(4)
Li1 P1 2.540(3)
Li1 P3 2.548(3)
Li2 N2 2.056(3)
Li2 N1 2.114(3)
Li2 P4 2.501(3)
Li2 P2 2.544(3)
N1 C1 1.3896(19)
N1 C4 1.3906(19)
N2 C19 1.3859(18)
N2 C22 1.3914(19)
P1 C5 1.8523(14)
P1 C6 1.8561(15)
P1 C9 1.8574(15)
P2 C12 1.8542(15)
P2 C13 1.8551(17)
P2 C16 1.8583(18)
P4 C34 1.8467(16)
P4 C30 1.8546(15)
P4 C31 1.8660(16)
C1 C2 1.379(2)
C1 C5 1.502(2)
C2 C3 1.413(2)
C3 C4 1.380(2)
C4 C12 1.496(2)
C6 C7 1.529(2)
C6 C8 1.533(2)
C9 C11 1.529(2)
C9 C10 1.534(2)
C13 C15 1.522(2)
C13 C14 1.524(3)
C16 C18 1.526(2)
C16 C17 1.526(2)
C19 C20 1.376(2)
C19 C23 1.503(2)
C20 C21 1.418(2)
C21 C22 1.380(2)
C22 C30 1.502(2)
C23 P3 1.8541(15)
C27 C29 1.521(2)
C27 C28 1.528(2)
C27 P3 1.8538(15)
C31 C32 1.523(3)
C31 C33 1.534(2)
C34 C35 1.526(2)
C34 C36 1.527(2)
P3 C24' 1.844(7)
P3 C24 1.879(2)
C24 C25 1.525(3)
C24 C26 1.528(4)
C24' C25' 1.495(9)
C24' C26' 1.552(13)

loop_
_geom_torsion_atom_site_label_1
_geom_torsion_atom_site_label_2
_geom_torsion_atom_site_label_3
_geom_torsion_atom_site_label_4
_geom_torsion
N1 Li1 Li2 N2 -172.94(15)
P1 Li1 Li2 N2 -113.10(15)
P3 Li1 Li2 N2 64.01(12)
N2 Li1 Li2 N1 172.94(15)
P1 Li1 Li2 N1 59.84(13)
P3 Li1 Li2 N1 -123.05(14)
N1 Li1 Li2 P4 -106.14(14)
N2 Li1 Li2 P4 66.80(12)
P1 Li1 Li2 P4 -46.30(18)
P3 Li1 Li2 P4 130.81(12)
N1 Li1 Li2 P2 60.95(12)
N2 Li1 Li2 P2 -126.11(16)
P1 Li1 Li2 P2 120.79(14)
P3 Li1 Li2 P2 -62.10(17)
N2 Li1 N1 C1 124.20(13)
Li2 Li1 N1 C1 130.07(13)
P1 Li1 N1 C1 -2.25(13)
P3 Li1 N1 C1 -135.18(15)
N2 Li1 N1 C4 -103.87(16)
Li2 Li1 N1 C4 -98.00(16)
P1 Li1 N1 C4 129.68(13)
P3 Li1 N1 C4 -3.3(2)
N2 Li1 N1 Li2 -5.87(12)
P1 Li1 N1 Li2 -132.32(11)
P3 Li1 N1 Li2 94.75(17)
N2 Li2 N1 C1 -97.37(17)
Li1 Li2 N1 C1 -103.21(16)
P4 Li2 N1 C1 0.1(2)
P2 Li2 N1 C1 125.24(14)
N2 Li2 N1 C4 132.85(13)
Li1 Li2 N1 C4 127.01(13)
P4 Li2 N1 C4 -129.73(12)
P2 Li2 N1 C4 -4.54(12)
N2 Li2 N1 Li1 5.84(12)
P4 Li2 N1 Li1 103.27(14)
P2 Li2 N1 Li1 -131.55(11)
N1 Li2 N2 C19 -110.51(16)
Li1 Li2 N2 C19 -104.70(17)
P4 Li2 N2 C19 130.67(14)
P2 Li2 N2 C19 -5.7(3)
N1 Li2 N2 C22 117.78(13)
Li1 Li2 N2 C22 123.58(13)
P4 Li2 N2 C22 -1.05(12)
P2 Li2 N2 C22 -137.39(16)
N1 Li2 N2 Li1 -5.81(12)
P4 Li2 N2 Li1 -124.63(11)
P2 Li2 N2 Li1 99.03(18)
N1 Li1 N2 C19 135.59(13)
Li2 Li1 N2 C19 129.59(14)
P1 Li1 N2 C19 -125.34(14)
P3 Li1 N2 C19 4.00(13)
N1 Li1 N2 C22 -95.47(16)
Li2 Li1 N2 C22 -101.47(15)
P1 Li1 N2 C22 3.6(2)
P3 Li1 N2 C22 132.94(12)
N1 Li1 N2 Li2 6.00(12)
P1 Li1 N2 Li2 105.07(15)
P3 Li1 N2 Li2 -125.59(11)
N1 Li1 P1 C5 23.46(9)
N2 Li1 P1 C5 -85.54(14)
Li2 Li1 P1 C5 -21.33(14)
P3 Li1 P1 C5 161.79(12)
N1 Li1 P1 C6 136.59(11)
N2 Li1 P1 C6 27.6(2)
Li2 Li1 P1 C6 91.80(17)
P3 Li1 P1 C6 -85.07(17)
N1 Li1 P1 C9 -80.60(10)
N2 Li1 P1 C9 170.39(13)
Li2 Li1 P1 C9 -125.39(13)
P3 Li1 P1 C9 57.73(14)
N2 Li2 P2 C12 -84.43(18)
N1 Li2 P2 C12 26.77(9)
Li1 Li2 P2 C12 -17.20(14)
P4 Li2 P2 C12 149.30(12)
N2 Li2 P2 C13 17.7(3)
N1 Li2 P2 C13 128.86(12)
Li1 Li2 P2 C13 84.90(18)
P4 Li2 P2 C13 -108.61(15)
N2 Li2 P2 C16 175.97(16)
N1 Li2 P2 C16 -72.83(10)
Li1 Li2 P2 C16 -116.79(14)
P4 Li2 P2 C16 49.70(13)
N2 Li2 P4 C34 -77.07(11)
N1 Li2 P4 C34 175.95(10)
Li1 Li2 P4 C34 -124.35(12)
P2 Li2 P4 C34 68.55(14)
N2 Li2 P4 C30 24.28(9)
N1 Li2 P4 C30 -82.70(12)
Li1 Li2 P4 C30 -23.00(13)
P2 Li2 P4 C30 169.90(12)
N2 Li2 P4 C31 135.43(9)
N1 Li2 P4 C31 28.45(17)
Li1 Li2 P4 C31 88.15(15)
P2 Li2 P4 C31 -78.95(14)
C4 N1 C1 C2 0.31(16)
Li1 N1 C1 C2 143.90(13)
Li2 N1 C1 C2 -130.19(15)
C4 N1 C1 C5 -173.72(12)
Li1 N1 C1 C5 -30.13(18)
Li2 N1 C1 C5 55.8(2)
N1 C1 C2 C3 0.03(17)
C5 C1 C2 C3 173.67(14)
C1 C2 C3 C4 -0.37(18)
C2 C3 C4 N1 0.58(17)
C2 C3 C4 C12 174.21(14)
C1 N1 C4 C3 -0.55(16)
Li1 N1 C4 C3 -134.70(15)
Li2 N1 C4 C3 143.81(13)
C1 N1 C4 C12 -174.61(13)
Li1 N1 C4 C12 51.2(2)
Li2 N1 C4 C12 -30.25(17)
C2 C1 C5 P1 -116.82(15)
N1 C1 C5 P1 56.21(16)
C6 P1 C5 C1 173.20(10)
C9 P1 C5 C1 66.75(11)
Li1 P1 C5 C1 -41.92(11)
C5 P1 C6 C7 173.01(11)
C9 P1 C6 C7 -78.95(12)
Li1 P1 C6 C7 65.21(17)
C5 P1 C6 C8 50.23(12)
C9 P1 C6 C8 158.27(11)
Li1 P1 C6 C8 -57.56(18)
C5 P1 C9 C11 39.56(13)
C6 P1 C9 C11 -69.45(12)
Li1 P1 C9 C11 132.45(12)
C5 P1 C9 C10 -87.67(11)
C6 P1 C9 C10 163.32(11)
Li1 P1 C9 C10 5.22(13)
C3 C4 C12 P2 -110.32(16)
N1 C4 C12 P2 62.71(16)
C13 P2 C12 C4 169.59(11)
C16 P2 C12 C4 59.43(12)
Li2 P2 C12 C4 -47.29(12)
C12 P2 C13 C15 -171.05(15)
C16 P2 C13 C15 -65.76(17)
Li2 P2 C13 C15 92.59(19)
C12 P2 C13 C14 66.22(15)
C16 P2 C13 C14 171.51(14)
Li2 P2 C13 C14 -30.1(2)
C12 P2 C16 C18 61.68(14)
C13 P2 C16 C18 -44.25(15)
Li2 P2 C16 C18 149.18(13)
C12 P2 C16 C17 -168.35(13)
C13 P2 C16 C17 85.72(14)
Li2 P2 C16 C17 -80.85(15)
C22 N2 C19 C20 -0.30(16)
Li2 N2 C19 C20 -133.18(16)
Li1 N2 C19 C20 139.22(13)
C22 N2 C19 C23 -176.73(13)
Li2 N2 C19 C23 50.4(2)
Li1 N2 C19 C23 -37.20(18)
N2 C19 C20 C21 0.82(17)
C23 C19 C20 C21 176.92(14)
C19 C20 C21 C22 -1.00(17)
C20 C21 C22 N2 0.86(17)
C20 C21 C22 C30 179.18(14)
C19 N2 C22 C21 -0.36(16)
Li2 N2 C22 C21 144.67(13)
Li1 N2 C22 C21 -131.81(14)
C19 N2 C22 C30 -178.83(13)
Li2 N2 C22 C30 -33.80(17)
Li1 N2 C22 C30 49.7(2)
C20 C19 C23 P3 -117.22(15)
N2 C19 C23 P3 58.55(16)
C21 C22 C30 P4 -116.84(15)
N2 C22 C30 P4 61.33(15)
C34 P4 C30 C22 76.82(11)
C31 P4 C30 C22 -173.82(10)
Li2 P4 C30 C22 -44.36(11)
C34 P4 C31 C32 101.69(14)
C30 P4 C31 C32 -5.70(15)
Li2 P4 C31 C32 -106.62(15)
C34 P4 C31 C33 -132.47(12)
C30 P4 C31 C33 120.14(12)
Li2 P4 C31 C33 19.22(16)
C30 P4 C34 C35 68.58(13)
C31 P4 C34 C35 -44.03(14)
Li2 P4 C34 C35 161.76(12)
C30 P4 C34 C36 -165.18(12)
C31 P4 C34 C36 82.21(13)
Li2 P4 C34 C36 -72.00(14)
C29 C27 P3 C24' 173.0(3)
C28 C27 P3 C24' -65.1(3)
C29 C27 P3 C23 57.73(13)
C28 C27 P3 C23 179.56(12)
C29 C27 P3 C24 161.51(14)
C28 C27 P3 C24 -76.66(15)
C29 C27 P3 Li1 -48.73(17)
C28 C27 P3 Li1 73.10(16)
C19 C23 P3 C24' 75.6(3)
C19 C23 P3 C27 -179.56(10)
C19 C23 P3 C24 70.43(12)
C19 C23 P3 Li1 -39.72(11)
N1 Li1 P3 C24' 155.8(3)
N2 Li1 P3 C24' -94.5(3)
Li2 Li1 P3 C24' -140.3(3)
P1 Li1 P3 C24' 36.7(3)
N1 Li1 P3 C27 21.9(2)
N2 Li1 P3 C27 131.58(10)
Li2 Li1 P3 C27 85.77(16)
P1 Li1 P3 C27 -97.18(14)
N1 Li1 P3 C23 -90.35(16)
N2 Li1 P3 C23 19.34(9)
Li2 Li1 P3 C23 -26.47(13)
P1 Li1 P3 C23 150.58(12)
N1 Li1 P3 C24 171.02(17)
N2 Li1 P3 C24 -79.29(13)
Li2 Li1 P3 C24 -125.10(15)
P1 Li1 P3 C24 51.95(16)
C24' P3 C24 C25 44.3(10)
C27 P3 C24 C25 96.12(19)
C23 P3 C24 C25 -155.19(19)
Li1 P3 C24 C25 -62.8(2)
C24' P3 C24 C26 -83.2(11)
C27 P3 C24 C26 -31.4(4)
C23 P3 C24 C26 77.3(4)
Li1 P3 C24 C26 169.8(3)
C27 P3 C24' C25' 168.0(5)
C23 P3 C24' C25' -82.2(5)
C24 P3 C24' C25' -61.4(10)
Li1 P3 C24' C25' 17.2(6)
C27 P3 C24' C26' -69.6(9)
C23 P3 C24' C26' 40.2(10)
C24 P3 C24' C26' 61.0(12)
Li1 P3 C24' C26' 139.7(9)
